data_1558465
loop_
_publ_author_name
'Jin, Shengfei'
'Dang, Hang T.'
'Haug, Graham C.'
'Nguyen, Viet D.'
'Arman, Hadi'
'Larionov, Oleg V.'

_publ_section_title
;
 Deoxygenative \a-Alkylation and \a-Arylation of 1,2-Dicarbonyls
;
_journal_name_full 'Chemical Science'
_journal_paper_doi 10.1039/D0SC03118F
_journal_year 2020
_chemical_formula_moiety 'C28 H47 B N3 O2 P'
_chemical_formula_sum 'C28 H47 B N3 O2 P'
_chemical_formula_weight 499.46
_space_group_crystal_system monoclinic
_space_group_IT_number 14
_space_group_name_Hall '-P 2ybc'
_space_group_name_H-M_alt 'P 1 21/c 1'
_atom_sites_solution_hydrogens geom
_atom_sites_solution_primary dual
_audit_creation_date 2020-03-16
_audit_creation_method
;
Olex2 1.3-ac4
(compiled 2019.10.09 svn.r3662 for Rigaku Oxford Diffraction, GUI svn.r5959)
;
_audit_update_record
;
2020-03-27 deposited with the CCDC.	2020-07-01 downloaded from the CCDC.
;
_cell_angle_alpha 90
_cell_angle_beta 99.889(2)
_cell_angle_gamma 90
_cell_formula_units_Z 4
_cell_length_a 11.3547(2)
_cell_length_b 17.4727(4)
_cell_length_c 14.7370(2)
_cell_measurement_reflns_used 11295
_cell_measurement_temperature 100.00(10)
_cell_measurement_theta_max 76.3400
_cell_measurement_theta_min 3.9410
_cell_volume 2880.34(9)
_computing_cell_refinement 'CrysAlisPro 1.171.40.63a (Rigaku OD, 2019)'
_computing_data_collection 'CrysAlisPro 1.171.40.63a (Rigaku OD, 2019)'
_computing_data_reduction 'CrysAlisPro 1.171.40.63a (Rigaku OD, 2019)'
_computing_molecular_graphics 'Olex2 1.3-ac4 (Dolomanov et al., 2009)'
_computing_publication_material 'Olex2 1.3-ac4 (Dolomanov et al., 2009)'
_computing_structure_refinement 'ShelXL 2018/3 (Sheldrick, 2015)'
_computing_structure_solution 'ShelXT n/a (Sheldrick, 2015)'
_diffrn_ambient_environment N~2~
_diffrn_ambient_temperature 100.00(10)
_diffrn_detector 'Hybrid Pixel Array Detector'
_diffrn_detector_area_resol_mean 10.0000
_diffrn_detector_type HyPix
_diffrn_measured_fraction_theta_full 0.997
_diffrn_measured_fraction_theta_max 0.956
_diffrn_measurement_details
;
List of Runs (angles in degrees, time in seconds):

  # Type    Start    End  Width  t~exp~   \w     \q     \k     \f   Frames
#--------------------------------------------------------------------------
  1  \w     31.00 120.00   0.50    0.40    --   46.62  55.00 -28.62  178
  2  \w     81.00 169.00   0.50    1.60    --  106.69 146.00-172.00  176
  3  \w     91.00 178.00   0.50    1.60    --  106.69  30.00 120.00  174
  4  \w     46.00 127.00   0.50    1.60    --  106.69-146.00 136.00  162
  5  \w     46.00 108.00   0.50    0.40    --   46.62-146.00 136.00  124
  6  \w     34.00 101.00   0.50    1.60    --  106.69 -77.00  90.00  134
  7  \w     34.00  71.00   0.50    1.60    --  106.69 -61.00  90.00   74
  8  \w     34.00  71.00   0.50    1.60    --  106.69 -61.00 120.00   74
  9  \w     34.00  95.00   0.50    0.40    --   46.62-124.00 -57.00  122
 10  \w     34.00 111.00   0.50    1.60    --  106.69-124.00 -57.00  154
 11  \w     34.00  71.00   0.50    1.60    --  106.69 -61.00 -60.00   74
 12  \w     34.00 101.00   0.50    1.60    --  106.69 -77.00 -60.00  134
 13  \w     34.00 105.00   0.50    1.60    --  106.69 -94.00 -60.00  142
 14  \w     34.00  71.00   0.50    1.60    --  106.69 -61.00-180.00   74
 15  \w    -85.00 -12.00   0.50    0.40    --  -46.62 124.00  21.00  146
 16  \w    -51.00 -16.00   0.50    1.60    --  -88.50  45.00-180.00   70
 17  \w    -51.00 -16.00   0.50    1.60    --  -88.50  45.00-150.00   70
 18  \w    -51.00 -16.00   0.50    1.60    --  -88.50  45.00-120.00   70
 19  \w    -51.00 -16.00   0.50    1.60    --  -88.50  45.00 -60.00   70
 20  \w   -102.00 -24.00   0.50    1.60    --  -88.50 146.00-172.00  156
 21  \w   -119.00 -83.00   0.50    0.40    --  -46.62 -57.00 120.00   72
 22  \w   -119.00 -83.00   0.50    0.40    --  -46.62 -57.00 150.00   72
 23  \w   -119.00 -87.00   0.50    0.40    --  -46.62-125.00  60.00   64
 24  \w   -119.00 -59.00   0.50    0.40    --  -46.62-146.00 136.00  120
 25  \w   -160.00 -74.00   0.50    1.60    --  -88.50-124.00 -57.00  172
 26  \w   -119.00 -83.00   0.50    0.40    --  -46.62 -57.00-150.00   72
 27  \w   -119.00 -83.00   0.50    0.40    --  -46.62 -57.00-180.00   72
 28  \w   -119.00 -83.00   0.50    0.40    --  -46.62 -57.00 -90.00   72
 29  \w   -160.00-101.00   0.50    1.60    --  -88.50 -77.00  60.00  118
 30  \w    -51.00 -16.00   0.50    1.60    --  -88.50  45.00 150.00   70
 31  \w    -71.00 -15.00   0.50    1.60    --  -88.50  61.00 120.00  112
;
_diffrn_measurement_device 'four-circle diffractometer'
_diffrn_measurement_device_type 'XtaLAB Synergy, Dualflex, HyPix'
_diffrn_measurement_method '\w scans'
_diffrn_orient_matrix_type 'CrysAlisPro convention (1999,Acta A55,543-557)'
_diffrn_orient_matrix_UB_11 0.0399995000
_diffrn_orient_matrix_UB_12 -0.0836636000
_diffrn_orient_matrix_UB_13 0.0195920000
_diffrn_orient_matrix_UB_21 0.1285665000
_diffrn_orient_matrix_UB_22 0.0272925000
_diffrn_orient_matrix_UB_23 0.0349577000
_diffrn_orient_matrix_UB_31 -0.0283113000
_diffrn_orient_matrix_UB_32 0.0069478000
_diffrn_orient_matrix_UB_33 0.0982160000
_diffrn_radiation_monochromator mirror
_diffrn_radiation_probe x-ray
_diffrn_radiation_type 'Cu K\a'
_diffrn_radiation_wavelength 1.54184
_diffrn_reflns_av_R_equivalents 0.0396
_diffrn_reflns_av_unetI/netI 0.0281
_diffrn_reflns_Laue_measured_fraction_full 0.997
_diffrn_reflns_Laue_measured_fraction_max 0.956
_diffrn_reflns_limit_h_max 14
_diffrn_reflns_limit_h_min -14
_diffrn_reflns_limit_k_max 20
_diffrn_reflns_limit_k_min -21
_diffrn_reflns_limit_l_max 18
_diffrn_reflns_limit_l_min -13
_diffrn_reflns_number 32219
_diffrn_reflns_point_group_measured_fraction_full 0.997
_diffrn_reflns_point_group_measured_fraction_max 0.956
_diffrn_reflns_theta_full 67.684
_diffrn_reflns_theta_max 76.534
_diffrn_reflns_theta_min 3.952
_diffrn_source 'micro-focus sealed X-ray tube'
_diffrn_source_type 'PhotonJet (Cu) X-ray Source'
_exptl_absorpt_coefficient_mu 1.055
_exptl_absorpt_correction_T_max 1.000
_exptl_absorpt_correction_T_min 0.513
_exptl_absorpt_correction_type gaussian
_exptl_absorpt_process_details
;
CrysAlisPro 1.171.40.63a (Rigaku Oxford Diffraction, 2019)
Numerical absorption correction based on gaussian integration over
			a multifaceted crystal model
Empirical absorption correction using spherical harmonics,
 implemented in SCALE3 ABSPACK scaling algorithm.
;
_exptl_crystal_colour 'clear colourless'
_exptl_crystal_colour_lustre clear
_exptl_crystal_colour_primary colourless
_exptl_crystal_density_diffrn 1.152
_exptl_crystal_description plank
_exptl_crystal_F_000 1088
_exptl_crystal_size_max 0.257
_exptl_crystal_size_mid 0.087
_exptl_crystal_size_min 0.049
_refine_diff_density_max 0.338
_refine_diff_density_min -0.495
_refine_diff_density_rms 0.054
_refine_ls_extinction_method none
_refine_ls_goodness_of_fit_ref 1.012
_refine_ls_hydrogen_treatment constr
_refine_ls_matrix_type full
_refine_ls_number_parameters 327
_refine_ls_number_reflns 5795
_refine_ls_number_restraints 0
_refine_ls_restrained_S_all 1.012
_refine_ls_R_factor_all 0.0528
_refine_ls_R_factor_gt 0.0466
_refine_ls_shift/su_max 0.001
_refine_ls_shift/su_mean 0.000
_refine_ls_structure_factor_coef Fsqd
_refine_ls_weighting_details 'w=1/[\s^2^(Fo^2^)+(0.0500P)^2^+2.0000P] where P=(Fo^2^+2Fc^2^)/3'
_refine_ls_weighting_scheme calc
_refine_ls_wR_factor_gt 0.1124
_refine_ls_wR_factor_ref 0.1165
_reflns_Friedel_coverage 0.000
_reflns_number_gt 5058
_reflns_number_total 5795
_reflns_threshold_expression 'I > 2\s(I)'
_cod_data_source_file d0sc03118f2.cif
_cod_data_source_block hpd107
_cod_database_code 1558465
_shelx_shelxl_version_number 2018/3
_chemical_oxdiff_formula C20H20N2O4
_chemical_oxdiff_usercomment 'air sensitive sample'
_shelx_space_group_comment
;
The symmetry employed for this shelxl refinement is uniquely defined
by the following loop, which should always be used as a source of
symmetry information in preference to the above space-group names.
They are only intended as comments.
;
_shelx_estimated_absorpt_t_max 0.950
_shelx_estimated_absorpt_t_min 0.773
_reflns_odcompleteness_completeness 99.94
_reflns_odcompleteness_iscentric 1
_reflns_odcompleteness_theta 66.97
_olex2_refinement_description
;
1. Fixed Uiso
 At 1.2 times of:
  All C(H) groups, All C(H,H) groups
 At 1.5 times of:
  All C(H,H,H) groups
2.a Secondary CH2 refined with riding coordinates:
 C25(H25A,H25B), C23(H23A,H23B), C27(H27A,H27B)
2.b Aromatic/amide H refined with riding coordinates:
 C3(H3), C7(H7), C6(H6), C4(H4), C11(H11), C15(H15), C12(H12), C14(H14)
2.c Idealised Me refined as rotating group:
 C17(H17A,H17B,H17C), C8(H8A,H8B,H8C), C22(H22A,H22B,H22C), C19(H19A,H19B,
 H19C), C21(H21A,H21B,H21C), C18(H18A,H18B,H18C), C16(H16A,H16B,H16C), C26(H26A,
 H26B,H26C), C24(H24A,H24B,H24C), C20(H20A,H20B,H20C), C28(H28A,H28B,H28C)
;
_olex2_exptl_crystal_mounting_method 'nylon loop'
_olex2_submission_special_instructions 'No special instructions were received'
_oxdiff_exptl_absorpt_empirical_details
;
Empirical correction (ABSPACK) includes:
- Absorption correction using spherical harmonics
- Frame scaling
;
_oxdiff_exptl_absorpt_empirical_full_max 1.223
_oxdiff_exptl_absorpt_empirical_full_min 0.792

loop_
_space_group_symop_operation_xyz
'x, y, z'
'-x, y+1/2, -z+1/2'
'-x, -y, -z'
'x, -y-1/2, z-1/2'

loop_
_atom_site_label
_atom_site_type_symbol
_atom_site_fract_x
_atom_site_fract_y
_atom_site_fract_z
_atom_site_U_iso_or_equiv
_atom_site_adp_type
_atom_site_occupancy
_atom_site_site_symmetry_order
_atom_site_calc_flag
_atom_site_refinement_flags_posn
_atom_site_refinement_flags_adp
_atom_site_refinement_flags_occupancy
_atom_site_disorder_assembly
_atom_site_disorder_group
P1 P 0.31607(4) 0.56586(2) 0.70400(3) 0.02558(12) Uani 1 1 d . . . . .
O1 O 0.37083(10) 0.58026(7) 0.61371(7) 0.0265(2) Uani 1 1 d . . . . .
O2 O 0.61372(10) 0.71680(7) 0.62778(8) 0.0284(3) Uani 1 1 d . . . . .
N1 N 0.28023(13) 0.64268(8) 0.75397(9) 0.0297(3) Uani 1 1 d . . . . .
N3 N 0.41021(13) 0.51936(8) 0.77819(9) 0.0293(3) Uani 1 1 d . . . . .
N2 N 0.20212(13) 0.51246(9) 0.66616(10) 0.0311(3) Uani 1 1 d . . . . .
C2 C 0.35382(15) 0.71601(10) 0.56930(10) 0.0275(3) Uani 1 1 d . . . . .
C10 C 0.62342(15) 0.58163(10) 0.66192(11) 0.0286(3) Uani 1 1 d . . . . .
C3 C 0.39148(15) 0.79283(10) 0.57880(11) 0.0288(3) Uani 1 1 d . . . . .
H3 H 0.470771 0.804292 0.607957 0.035 Uiso 1 1 calc R U . . .
C5 C 0.19755(15) 0.83859(10) 0.50170(11) 0.0287(3) Uani 1 1 d . . . . .
C9 C 0.55353(15) 0.65240(10) 0.62829(11) 0.0281(3) Uani 1 1 d . . . . .
C1 C 0.43280(15) 0.65227(10) 0.60462(11) 0.0276(3) Uani 1 1 d . . . . .
C7 C 0.23529(15) 0.70314(10) 0.52598(11) 0.0295(4) Uani 1 1 d . . . . .
H7 H 0.206168 0.652126 0.519262 0.035 Uiso 1 1 calc R U . . .
C6 C 0.15953(16) 0.76302(10) 0.49271(11) 0.0309(4) Uani 1 1 d . . . . .
H6 H 0.080191 0.752045 0.463237 0.037 Uiso 1 1 calc R U . . .
C4 C 0.31428(15) 0.85192(10) 0.54613(11) 0.0289(3) Uani 1 1 d . . . . .
H4 H 0.341865 0.903207 0.554293 0.035 Uiso 1 1 calc R U . . .
C11 C 0.68841(15) 0.58024(10) 0.75132(11) 0.0303(4) Uani 1 1 d . . . . .
H11 H 0.682137 0.621940 0.791574 0.036 Uiso 1 1 calc R U . . .
C15 C 0.63228(16) 0.51916(10) 0.60519(12) 0.0322(4) Uani 1 1 d . . . . .
H15 H 0.588352 0.518730 0.544212 0.039 Uiso 1 1 calc R U . . .
C13 C 0.77179(16) 0.45607(11) 0.72529(13) 0.0341(4) Uani 1 1 d . . . . .
C12 C 0.76180(16) 0.51910(11) 0.78225(12) 0.0335(4) Uani 1 1 d . . . . .
H12 H 0.806144 0.519858 0.843094 0.040 Uiso 1 1 calc R U . . .
C25 C 0.72934(16) 0.82440(10) 0.57684(12) 0.0336(4) Uani 1 1 d . . . . .
H25A H 0.652860 0.840583 0.538881 0.040 Uiso 1 1 calc R U . . .
H25B H 0.732034 0.845797 0.639366 0.040 Uiso 1 1 calc R U . . .
C17 C 0.36966(17) 0.69756(11) 0.79916(12) 0.0348(4) Uani 1 1 d . . . . .
H17A H 0.449506 0.674776 0.805394 0.052 Uiso 1 1 calc R U . . .
H17B H 0.352451 0.710294 0.860316 0.052 Uiso 1 1 calc R U . . .
H17C H 0.366615 0.744199 0.761886 0.052 Uiso 1 1 calc R U . . .
C14 C 0.70479(16) 0.45723(11) 0.63678(13) 0.0354(4) Uani 1 1 d . . . . .
H14 H 0.708720 0.414794 0.597114 0.042 Uiso 1 1 calc R U . . .
C8 C 0.11593(16) 0.90406(11) 0.46606(12) 0.0349(4) Uani 1 1 d . . . . .
H8A H 0.044379 0.884021 0.426459 0.052 Uiso 1 1 calc R U . . .
H8B H 0.157844 0.939034 0.430497 0.052 Uiso 1 1 calc R U . . .
H8C H 0.092552 0.931642 0.518083 0.052 Uiso 1 1 calc R U . . .
C22 C 0.43064(17) 0.52938(12) 0.87856(11) 0.0366(4) Uani 1 1 d . . . . .
H22A H 0.382014 0.572073 0.894435 0.055 Uiso 1 1 calc R U . . .
H22B H 0.515370 0.540357 0.900581 0.055 Uiso 1 1 calc R U . . .
H22C H 0.408188 0.482407 0.907679 0.055 Uiso 1 1 calc R U . . .
C19 C 0.13638(17) 0.50889(11) 0.57207(12) 0.0375(4) Uani 1 1 d . . . . .
H19A H 0.066489 0.542596 0.566154 0.056 Uiso 1 1 calc R U . . .
H19B H 0.110079 0.456194 0.557654 0.056 Uiso 1 1 calc R U . . .
H19C H 0.188407 0.525495 0.529207 0.056 Uiso 1 1 calc R U . . .
C23 C 0.71652(17) 0.69003(11) 0.48342(12) 0.0348(4) Uani 1 1 d . . . . .
H23A H 0.791363 0.697661 0.458631 0.042 Uiso 1 1 calc R U . . .
H23B H 0.706737 0.634320 0.491889 0.042 Uiso 1 1 calc R U . . .
C27 C 0.84955(16) 0.70000(12) 0.65191(13) 0.0367(4) Uani 1 1 d . . . . .
H27A H 0.842847 0.643758 0.657401 0.044 Uiso 1 1 calc R U . . .
H27B H 0.920253 0.710624 0.622872 0.044 Uiso 1 1 calc R U . . .
C21 C 0.45651(17) 0.44659(10) 0.74828(12) 0.0339(4) Uani 1 1 d . . . . .
H21A H 0.417051 0.403790 0.773883 0.051 Uiso 1 1 calc R U . . .
H21B H 0.542923 0.443793 0.770174 0.051 Uiso 1 1 calc R U . . .
H21C H 0.440397 0.443733 0.680870 0.051 Uiso 1 1 calc R U . . .
C18 C 0.15803(16) 0.67305(11) 0.73613(12) 0.0354(4) Uani 1 1 d . . . . .
H18A H 0.153096 0.714842 0.691277 0.053 Uiso 1 1 calc R U . . .
H18B H 0.136966 0.692350 0.793696 0.053 Uiso 1 1 calc R U . . .
H18C H 0.102373 0.632264 0.711479 0.053 Uiso 1 1 calc R U . . .
C16 C 0.84867(19) 0.38847(12) 0.75938(15) 0.0438(5) Uani 1 1 d . . . . .
H16A H 0.921276 0.406244 0.799663 0.066 Uiso 1 1 calc R U . . .
H16B H 0.870564 0.360920 0.706795 0.066 Uiso 1 1 calc R U . . .
H16C H 0.804285 0.354171 0.793928 0.066 Uiso 1 1 calc R U . . .
C26 C 0.83233(19) 0.85867(12) 0.53548(15) 0.0425(5) Uani 1 1 d . . . . .
H26A H 0.829305 0.839098 0.472807 0.064 Uiso 1 1 calc R U . . .
H26B H 0.908629 0.844302 0.573465 0.064 Uiso 1 1 calc R U . . .
H26C H 0.824992 0.914557 0.533696 0.064 Uiso 1 1 calc R U . . .
C24 C 0.61196(18) 0.71862(12) 0.41218(13) 0.0411(4) Uani 1 1 d . . . . .
H24A H 0.615294 0.694845 0.352444 0.062 Uiso 1 1 calc R U . . .
H24B H 0.617016 0.774362 0.406545 0.062 Uiso 1 1 calc R U . . .
H24C H 0.536477 0.705002 0.431839 0.062 Uiso 1 1 calc R U . . .
C20 C 0.14145(18) 0.47272(12) 0.73336(14) 0.0421(5) Uani 1 1 d . . . . .
H20A H 0.191807 0.474755 0.794388 0.063 Uiso 1 1 calc R U . . .
H20B H 0.127396 0.419206 0.714699 0.063 Uiso 1 1 calc R U . . .
H20C H 0.064817 0.497784 0.735684 0.063 Uiso 1 1 calc R U . . .
C28 C 0.87115(18) 0.73456(13) 0.74885(13) 0.0435(5) Uani 1 1 d . . . . .
H28A H 0.906244 0.785658 0.746952 0.065 Uiso 1 1 calc R U . . .
H28B H 0.926028 0.701707 0.790308 0.065 Uiso 1 1 calc R U . . .
H28C H 0.794995 0.738447 0.771329 0.065 Uiso 1 1 calc R U . . .
B1 B 0.73079(17) 0.73142(12) 0.58387(13) 0.0303(4) Uani 1 1 d . . . . .

loop_
_atom_site_aniso_label
_atom_site_aniso_U_11
_atom_site_aniso_U_22
_atom_site_aniso_U_33
_atom_site_aniso_U_23
_atom_site_aniso_U_13
_atom_site_aniso_U_12
P1 0.0252(2) 0.0296(2) 0.0213(2) 0.00119(15) 0.00202(15) 0.00014(16)
O1 0.0284(6) 0.0304(6) 0.0205(5) -0.0006(4) 0.0033(4) -0.0029(5)
O2 0.0265(6) 0.0293(6) 0.0291(6) -0.0011(5) 0.0035(4) -0.0011(5)
N1 0.0294(7) 0.0338(8) 0.0255(7) -0.0001(6) 0.0040(5) 0.0011(6)
N3 0.0319(7) 0.0334(8) 0.0220(6) 0.0011(5) 0.0024(5) 0.0040(6)
N2 0.0297(7) 0.0351(8) 0.0276(7) 0.0050(6) 0.0017(6) -0.0033(6)
C2 0.0311(8) 0.0319(9) 0.0200(7) 0.0002(6) 0.0059(6) 0.0019(7)
C10 0.0261(8) 0.0337(9) 0.0260(8) -0.0003(6) 0.0042(6) 0.0011(7)
C3 0.0282(8) 0.0336(9) 0.0248(8) 0.0002(6) 0.0051(6) -0.0002(7)
C5 0.0323(9) 0.0332(9) 0.0215(7) 0.0016(6) 0.0070(6) 0.0022(7)
C9 0.0331(9) 0.0312(9) 0.0201(7) -0.0019(6) 0.0045(6) -0.0015(7)
C1 0.0316(8) 0.0292(9) 0.0218(7) -0.0008(6) 0.0036(6) -0.0015(7)
C7 0.0350(9) 0.0300(9) 0.0229(8) 0.0005(6) 0.0032(6) -0.0015(7)
C6 0.0306(8) 0.0374(10) 0.0234(8) 0.0023(7) 0.0014(6) -0.0013(7)
C4 0.0320(8) 0.0286(9) 0.0264(8) -0.0005(6) 0.0061(6) -0.0006(7)
C11 0.0319(9) 0.0326(9) 0.0259(8) -0.0001(7) 0.0033(6) 0.0000(7)
C15 0.0319(9) 0.0368(10) 0.0279(8) -0.0024(7) 0.0047(7) 0.0001(7)
C13 0.0305(9) 0.0331(9) 0.0411(10) 0.0073(7) 0.0129(7) 0.0024(7)
C12 0.0320(9) 0.0377(10) 0.0295(8) 0.0057(7) 0.0022(7) -0.0010(7)
C25 0.0335(9) 0.0336(9) 0.0340(9) -0.0022(7) 0.0069(7) -0.0028(7)
C17 0.0402(10) 0.0360(10) 0.0283(8) -0.0051(7) 0.0068(7) -0.0031(8)
C14 0.0374(10) 0.0350(10) 0.0362(9) -0.0034(7) 0.0136(7) 0.0012(8)
C8 0.0339(9) 0.0389(10) 0.0317(9) 0.0035(7) 0.0055(7) 0.0043(8)
C22 0.0415(10) 0.0453(11) 0.0212(8) 0.0022(7) 0.0005(7) 0.0045(8)
C19 0.0357(9) 0.0386(10) 0.0341(9) 0.0006(8) -0.0056(7) -0.0070(8)
C23 0.0403(10) 0.0324(9) 0.0328(9) 0.0011(7) 0.0093(7) 0.0009(8)
C27 0.0286(9) 0.0446(11) 0.0369(9) 0.0058(8) 0.0053(7) 0.0005(8)
C21 0.0361(9) 0.0344(9) 0.0312(9) 0.0034(7) 0.0056(7) 0.0064(7)
C18 0.0354(9) 0.0384(10) 0.0324(9) 0.0020(7) 0.0060(7) 0.0092(8)
C16 0.0438(11) 0.0394(11) 0.0516(12) 0.0143(9) 0.0181(9) 0.0105(9)
C26 0.0443(11) 0.0377(11) 0.0470(11) -0.0001(8) 0.0117(9) -0.0092(9)
C24 0.0460(11) 0.0449(11) 0.0305(9) -0.0022(8) 0.0010(8) -0.0042(9)
C20 0.0370(10) 0.0471(12) 0.0421(10) 0.0106(9) 0.0069(8) -0.0099(9)
C28 0.0341(10) 0.0546(13) 0.0388(10) 0.0038(9) -0.0021(8) -0.0035(9)
B1 0.0274(9) 0.0346(11) 0.0292(9) 0.0021(8) 0.0059(7) -0.0006(8)

loop_
_atom_type_symbol
_atom_type_description
_atom_type_scat_dispersion_real
_atom_type_scat_dispersion_imag
_atom_type_scat_source
C C 0.0181 0.0091 'International Tables Vol C Tables 4.2.6.8 and 6.1.1.4'
H H 0.0000 0.0000 'International Tables Vol C Tables 4.2.6.8 and 6.1.1.4'
B B 0.0090 0.0039 'International Tables Vol C Tables 4.2.6.8 and 6.1.1.4'
N N 0.0311 0.0180 'International Tables Vol C Tables 4.2.6.8 and 6.1.1.4'
O O 0.0492 0.0322 'International Tables Vol C Tables 4.2.6.8 and 6.1.1.4'
P P 0.2955 0.4335 'International Tables Vol C Tables 4.2.6.8 and 6.1.1.4'

loop_
_exptl_crystal_face_index_h
_exptl_crystal_face_index_k
_exptl_crystal_face_index_l
_exptl_crystal_face_perp_dist
-2 1 10 0.1243
7 1 0 0.0529
-7 -1 0 0.0249
1 -11 0 0.0188
3 1 -9 0.1126
-1 11 1 0.0191

loop_
_geom_angle_atom_site_label_1
_geom_angle_atom_site_label_2
_geom_angle_atom_site_label_3
_geom_angle
_geom_angle_site_symmetry_1
_geom_angle_site_symmetry_3
_geom_angle_publ_flag
O1 P1 N1 114.65(7) . . ?
O1 P1 N3 109.87(7) . . ?
O1 P1 N2 102.04(7) . . ?
N3 P1 N1 107.41(7) . . ?
N3 P1 N2 109.98(8) . . ?
N2 P1 N1 112.81(8) . . ?
C1 O1 P1 118.66(10) . . ?
C9 O2 B1 127.46(13) . . ?
C17 N1 P1 122.66(12) . . ?
C18 N1 P1 121.56(12) . . ?
C18 N1 C17 113.81(14) . . ?
C22 N3 P1 126.52(12) . . ?
C22 N3 C21 113.70(14) . . ?
C21 N3 P1 117.50(11) . . ?
C19 N2 P1 127.00(12) . . ?
C19 N2 C20 113.37(14) . . ?
C20 N2 P1 118.64(12) . . ?
C3 C2 C1 122.09(15) . . ?
C7 C2 C3 116.64(15) . . ?
C7 C2 C1 121.26(15) . . ?
C11 C10 C9 119.23(15) . . ?
C15 C10 C9 122.38(15) . . ?
C15 C10 C11 118.25(16) . . ?
C2 C3 H3 119.6 . . ?
C4 C3 C2 120.82(16) . . ?
C4 C3 H3 119.6 . . ?
C6 C5 C4 117.32(16) . . ?
C6 C5 C8 121.70(16) . . ?
C4 C5 C8 120.97(16) . . ?
O2 C9 C10 117.29(14) . . ?
O2 C9 C1 120.19(15) . . ?
C1 C9 C10 122.39(15) . . ?
O1 C1 C2 114.32(14) . . ?
C9 C1 O1 117.41(15) . . ?
C9 C1 C2 128.26(16) . . ?
C2 C7 H7 119.1 . . ?
C6 C7 C2 121.78(16) . . ?
C6 C7 H7 119.1 . . ?
C5 C6 C7 121.26(16) . . ?
C5 C6 H6 119.4 . . ?
C7 C6 H6 119.4 . . ?
C3 C4 C5 122.17(16) . . ?
C3 C4 H4 118.9 . . ?
C5 C4 H4 118.9 . . ?
C10 C11 H11 119.5 . . ?
C12 C11 C10 121.05(16) . . ?
C12 C11 H11 119.5 . . ?
C10 C15 H15 119.7 . . ?
C10 C15 C14 120.66(16) . . ?
C14 C15 H15 119.7 . . ?
C12 C13 C16 121.30(17) . . ?
C14 C13 C12 117.53(16) . . ?
C14 C13 C16 121.13(18) . . ?
C11 C12 C13 121.05(16) . . ?
C11 C12 H12 119.5 . . ?
C13 C12 H12 119.5 . . ?
H25A C25 H25B 107.6 . . ?
C26 C25 H25A 108.6 . . ?
C26 C25 H25B 108.6 . . ?
C26 C25 B1 114.57(16) . . ?
B1 C25 H25A 108.6 . . ?
B1 C25 H25B 108.6 . . ?
N1 C17 H17A 109.5 . . ?
N1 C17 H17B 109.5 . . ?
N1 C17 H17C 109.5 . . ?
H17A C17 H17B 109.5 . . ?
H17A C17 H17C 109.5 . . ?
H17B C17 H17C 109.5 . . ?
C15 C14 C13 121.44(17) . . ?
C15 C14 H14 119.3 . . ?
C13 C14 H14 119.3 . . ?
C5 C8 H8A 109.5 . . ?
C5 C8 H8B 109.5 . . ?
C5 C8 H8C 109.5 . . ?
H8A C8 H8B 109.5 . . ?
H8A C8 H8C 109.5 . . ?
H8B C8 H8C 109.5 . . ?
N3 C22 H22A 109.5 . . ?
N3 C22 H22B 109.5 . . ?
N3 C22 H22C 109.5 . . ?
H22A C22 H22B 109.5 . . ?
H22A C22 H22C 109.5 . . ?
H22B C22 H22C 109.5 . . ?
N2 C19 H19A 109.5 . . ?
N2 C19 H19B 109.5 . . ?
N2 C19 H19C 109.5 . . ?
H19A C19 H19B 109.5 . . ?
H19A C19 H19C 109.5 . . ?
H19B C19 H19C 109.5 . . ?
H23A C23 H23B 107.5 . . ?
C24 C23 H23A 108.5 . . ?
C24 C23 H23B 108.5 . . ?
C24 C23 B1 115.04(15) . . ?
B1 C23 H23A 108.5 . . ?
B1 C23 H23B 108.5 . . ?
H27A C27 H27B 107.5 . . ?
C28 C27 H27A 108.5 . . ?
C28 C27 H27B 108.5 . . ?
C28 C27 B1 115.07(16) . . ?
B1 C27 H27A 108.5 . . ?
B1 C27 H27B 108.5 . . ?
N3 C21 H21A 109.5 . . ?
N3 C21 H21B 109.5 . . ?
N3 C21 H21C 109.5 . . ?
H21A C21 H21B 109.5 . . ?
H21A C21 H21C 109.5 . . ?
H21B C21 H21C 109.5 . . ?
N1 C18 H18A 109.5 . . ?
N1 C18 H18B 109.5 . . ?
N1 C18 H18C 109.5 . . ?
H18A C18 H18B 109.5 . . ?
H18A C18 H18C 109.5 . . ?
H18B C18 H18C 109.5 . . ?
C13 C16 H16A 109.5 . . ?
C13 C16 H16B 109.5 . . ?
C13 C16 H16C 109.5 . . ?
H16A C16 H16B 109.5 . . ?
H16A C16 H16C 109.5 . . ?
H16B C16 H16C 109.5 . . ?
C25 C26 H26A 109.5 . . ?
C25 C26 H26B 109.5 . . ?
C25 C26 H26C 109.5 . . ?
H26A C26 H26B 109.5 . . ?
H26A C26 H26C 109.5 . . ?
H26B C26 H26C 109.5 . . ?
C23 C24 H24A 109.5 . . ?
C23 C24 H24B 109.5 . . ?
C23 C24 H24C 109.5 . . ?
H24A C24 H24B 109.5 . . ?
H24A C24 H24C 109.5 . . ?
H24B C24 H24C 109.5 . . ?
N2 C20 H20A 109.5 . . ?
N2 C20 H20B 109.5 . . ?
N2 C20 H20C 109.5 . . ?
H20A C20 H20B 109.5 . . ?
H20A C20 H20C 109.5 . . ?
H20B C20 H20C 109.5 . . ?
C27 C28 H28A 109.5 . . ?
C27 C28 H28B 109.5 . . ?
C27 C28 H28C 109.5 . . ?
H28A C28 H28B 109.5 . . ?
H28A C28 H28C 109.5 . . ?
H28B C28 H28C 109.5 . . ?
O2 B1 C25 100.69(13) . . ?
O2 B1 C23 109.72(14) . . ?
O2 B1 C27 110.80(14) . . ?
C25 B1 C23 112.74(15) . . ?
C25 B1 C27 111.92(15) . . ?
C23 B1 C27 110.58(15) . . ?

loop_
_geom_bond_atom_site_label_1
_geom_bond_atom_site_label_2
_geom_bond_distance
_geom_bond_site_symmetry_2
_geom_bond_publ_flag
P1 O1 1.5826(11) . ?
P1 N1 1.6163(15) . ?
P1 N3 1.6114(14) . ?
P1 N2 1.6149(15) . ?
O1 C1 1.459(2) . ?
O2 C9 1.317(2) . ?
O2 B1 1.596(2) . ?
N1 C17 1.470(2) . ?
N1 C18 1.467(2) . ?
N3 C22 1.468(2) . ?
N3 C21 1.472(2) . ?
N2 C19 1.459(2) . ?
N2 C20 1.474(2) . ?
C2 C3 1.408(2) . ?
C2 C1 1.468(2) . ?
C2 C7 1.405(2) . ?
C10 C9 1.506(2) . ?
C10 C11 1.395(2) . ?
C10 C15 1.389(2) . ?
C3 H3 0.9500 . ?
C3 C4 1.386(2) . ?
C5 C6 1.388(2) . ?
C5 C4 1.393(2) . ?
C5 C8 1.509(2) . ?
C9 C1 1.355(2) . ?
C7 H7 0.9500 . ?
C7 C6 1.389(2) . ?
C6 H6 0.9500 . ?
C4 H4 0.9500 . ?
C11 H11 0.9500 . ?
C11 C12 1.383(2) . ?
C15 H15 0.9500 . ?
C15 C14 1.391(3) . ?
C13 C12 1.401(3) . ?
C13 C14 1.393(3) . ?
C13 C16 1.503(3) . ?
C12 H12 0.9500 . ?
C25 H25A 0.9900 . ?
C25 H25B 0.9900 . ?
C25 C26 1.530(3) . ?
C25 B1 1.628(3) . ?
C17 H17A 0.9800 . ?
C17 H17B 0.9800 . ?
C17 H17C 0.9800 . ?
C14 H14 0.9500 . ?
C8 H8A 0.9800 . ?
C8 H8B 0.9800 . ?
C8 H8C 0.9800 . ?
C22 H22A 0.9800 . ?
C22 H22B 0.9800 . ?
C22 H22C 0.9800 . ?
C19 H19A 0.9800 . ?
C19 H19B 0.9800 . ?
C19 H19C 0.9800 . ?
C23 H23A 0.9900 . ?
C23 H23B 0.9900 . ?
C23 C24 1.528(3) . ?
C23 B1 1.630(3) . ?
C27 H27A 0.9900 . ?
C27 H27B 0.9900 . ?
C27 C28 1.532(3) . ?
C27 B1 1.631(3) . ?
C21 H21A 0.9800 . ?
C21 H21B 0.9800 . ?
C21 H21C 0.9800 . ?
C18 H18A 0.9800 . ?
C18 H18B 0.9800 . ?
C18 H18C 0.9800 . ?
C16 H16A 0.9800 . ?
C16 H16B 0.9800 . ?
C16 H16C 0.9800 . ?
C26 H26A 0.9800 . ?
C26 H26B 0.9800 . ?
C26 H26C 0.9800 . ?
C24 H24A 0.9800 . ?
C24 H24B 0.9800 . ?
C24 H24C 0.9800 . ?
C20 H20A 0.9800 . ?
C20 H20B 0.9800 . ?
C20 H20C 0.9800 . ?
C28 H28A 0.9800 . ?
C28 H28B 0.9800 . ?
C28 H28C 0.9800 . ?

loop_
_geom_torsion_atom_site_label_1
_geom_torsion_atom_site_label_2
_geom_torsion_atom_site_label_3
_geom_torsion_atom_site_label_4
_geom_torsion
_geom_torsion_site_symmetry_1
_geom_torsion_site_symmetry_2
_geom_torsion_site_symmetry_3
_geom_torsion_site_symmetry_4
_geom_torsion_publ_flag
P1 O1 C1 C2 -84.03(14) . . . . ?
P1 O1 C1 C9 96.57(15) . . . . ?
O1 P1 N1 C17 -67.85(14) . . . . ?
O1 P1 N1 C18 95.16(14) . . . . ?
O1 P1 N3 C22 143.69(15) . . . . ?
O1 P1 N3 C21 -54.57(14) . . . . ?
O1 P1 N2 C19 -25.14(17) . . . . ?
O1 P1 N2 C20 167.03(14) . . . . ?
O2 C9 C1 O1 -175.19(13) . . . . ?
O2 C9 C1 C2 5.5(3) . . . . ?
N1 P1 O1 C1 26.90(13) . . . . ?
N1 P1 N3 C22 18.37(17) . . . . ?
N1 P1 N3 C21 -179.89(13) . . . . ?
N1 P1 N2 C19 98.39(16) . . . . ?
N1 P1 N2 C20 -69.44(16) . . . . ?
N3 P1 O1 C1 -94.16(12) . . . . ?
N3 P1 N1 C17 54.55(15) . . . . ?
N3 P1 N1 C18 -142.43(13) . . . . ?
N3 P1 N2 C19 -141.72(15) . . . . ?
N3 P1 N2 C20 50.45(16) . . . . ?
N2 P1 O1 C1 149.18(11) . . . . ?
N2 P1 N1 C17 175.91(13) . . . . ?
N2 P1 N1 C18 -21.07(16) . . . . ?
N2 P1 N3 C22 -104.75(16) . . . . ?
N2 P1 N3 C21 56.99(15) . . . . ?
C2 C3 C4 C5 -0.9(2) . . . . ?
C2 C7 C6 C5 -0.6(2) . . . . ?
C10 C9 C1 O1 0.6(2) . . . . ?
C10 C9 C1 C2 -178.67(15) . . . . ?
C10 C11 C12 C13 -1.0(3) . . . . ?
C10 C15 C14 C13 -0.8(3) . . . . ?
C3 C2 C1 O1 162.67(14) . . . . ?
C3 C2 C1 C9 -18.0(3) . . . . ?
C3 C2 C7 C6 1.1(2) . . . . ?
C9 O2 B1 C25 161.68(14) . . . . ?
C9 O2 B1 C23 42.6(2) . . . . ?
C9 O2 B1 C27 -79.8(2) . . . . ?
C9 C10 C11 C12 -174.43(16) . . . . ?
C9 C10 C15 C14 175.20(16) . . . . ?
C1 C2 C3 C4 -178.91(15) . . . . ?
C1 C2 C7 C6 179.67(15) . . . . ?
C7 C2 C3 C4 -0.3(2) . . . . ?
C7 C2 C1 O1 -15.8(2) . . . . ?
C7 C2 C1 C9 163.48(16) . . . . ?
C6 C5 C4 C3 1.3(2) . . . . ?
C4 C5 C6 C7 -0.6(2) . . . . ?
C11 C10 C9 O2 59.4(2) . . . . ?
C11 C10 C9 C1 -116.51(19) . . . . ?
C11 C10 C15 C14 -0.5(3) . . . . ?
C15 C10 C9 O2 -116.18(18) . . . . ?
C15 C10 C9 C1 67.9(2) . . . . ?
C15 C10 C11 C12 1.4(3) . . . . ?
C12 C13 C14 C15 1.2(3) . . . . ?
C14 C13 C12 C11 -0.3(3) . . . . ?
C8 C5 C6 C7 -179.82(15) . . . . ?
C8 C5 C4 C3 -179.41(15) . . . . ?
C16 C13 C12 C11 -178.23(17) . . . . ?
C16 C13 C14 C15 179.15(17) . . . . ?
C26 C25 B1 O2 -179.50(14) . . . . ?
C26 C25 B1 C23 -62.7(2) . . . . ?
C26 C25 B1 C27 62.8(2) . . . . ?
C24 C23 B1 O2 60.9(2) . . . . ?
C24 C23 B1 C25 -50.5(2) . . . . ?
C24 C23 B1 C27 -176.60(15) . . . . ?
C28 C27 B1 O2 -57.5(2) . . . . ?
C28 C27 B1 C25 54.0(2) . . . . ?
C28 C27 B1 C23 -179.41(16) . . . . ?
B1 O2 C9 C10 51.2(2) . . . . ?
B1 O2 C9 C1 -132.81(16) . . . . ?

loop_
_exptl_oxdiff_crystal_face_indexfrac_h
_exptl_oxdiff_crystal_face_indexfrac_k
_exptl_oxdiff_crystal_face_indexfrac_l
_exptl_oxdiff_crystal_face_x
_exptl_oxdiff_crystal_face_y
_exptl_oxdiff_crystal_face_z
-1.8171 0.9754 9.5035 0.0319 0.1252 0.9916
7.1788 0.7860 0.4837 0.2309 0.9613 -0.1503
-7.2941 -0.6990 0.3250 -0.2269 -0.9455 0.2336
0.6235 -11.2848 -0.1254 0.9666 -0.2322 -0.1084
2.6093 1.4798 -9.3114 -0.2019 0.0504 -0.9781
-0.8826 11.1974 1.0392 -0.9518 0.2285 0.2049
